data_4331508
loop_
_publ_author_name
'Evans, William J.'
'Miller, Kevin A.'
'Lee, David S.'
'Ziller, Joseph W.'

_publ_section_title
;
 Synthesis, Structure, and Ligand-Based Reduction Reactivity of Trivalent
 Organosamarium Benzene Chalcogenolate Complexes (C5Me5)2Sm(EPh)(THF) and
 [(C5Me5)2Sm(\m-EPh)]2
;
_journal_issue 12
_journal_name_full 'Inorganic Chemistry'
_journal_page_first 4326
_journal_page_last 4332
_journal_paper_doi 10.1021/ic0502170
_journal_volume 44
_journal_year 2005
_chemical_formula_sum 'C52 H70 Sm2 Te2'
_chemical_formula_weight 1250.98
_chemical_name_systematic
; 
 ? 
;
_space_group_IT_number 29
_symmetry_cell_setting orthorhombic
_symmetry_space_group_name_Hall 'P 2c -2ac'
_symmetry_space_group_name_H-M 'P c a 21'
_atom_sites_solution_hydrogens geom
_atom_sites_solution_primary direct
_atom_sites_solution_secondary difmap
_audit_creation_method SHELXTL
_cell_angle_alpha 90.00
_cell_angle_beta 90.00
_cell_angle_gamma 90.00
_cell_formula_units_Z 4
_cell_length_a 23.132(2)
_cell_length_b 10.2800(11)
_cell_length_c 20.361(2)
_cell_measurement_temperature 193(2)
_cell_volume 4841.8(8)
_computing_cell_refinement 'Bruker SMART/SAINT'
_computing_data_collection 'Bruker SMART'
_computing_data_reduction 'Bruker SAINT'
_computing_molecular_graphics 'Bruker SHELXTL'
_computing_publication_material 'Bruker SHELXTL'
_computing_structure_refinement 'Bruker SHELXTL'
_computing_structure_solution 'Bruker SHELXTL'
_diffrn_ambient_temperature 193(2)
_diffrn_measured_fraction_theta_full 0.992
_diffrn_measured_fraction_theta_max 0.992
_diffrn_measurement_device_type 'CCD area detector'
_diffrn_measurement_method 'omega scans'
_diffrn_radiation_monochromator graphite
_diffrn_radiation_source 'sealed tube'
_diffrn_radiation_type MoK\a
_diffrn_radiation_wavelength 0.71073
_diffrn_reflns_av_R_equivalents 0.0254
_diffrn_reflns_av_sigmaI/netI 0.0216
_diffrn_reflns_limit_h_max 30
_diffrn_reflns_limit_h_min -30
_diffrn_reflns_limit_k_max 13
_diffrn_reflns_limit_k_min -13
_diffrn_reflns_limit_l_max 26
_diffrn_reflns_limit_l_min -27
_diffrn_reflns_number 48490
_diffrn_reflns_theta_full 28.29
_diffrn_reflns_theta_max 28.29
_diffrn_reflns_theta_min 1.98
_diffrn_standards_decay_% '< 1.0'
_diffrn_standards_interval_count 'initial 50 frames recollected'
_diffrn_standards_number '50 frames'
_exptl_absorpt_coefficient_mu 3.615
_exptl_absorpt_correction_T_max 0.5622
_exptl_absorpt_correction_T_min 0.3817
_exptl_absorpt_correction_type multi-scan
_exptl_absorpt_process_details 'Bruker SADABS'
_exptl_crystal_colour red
_exptl_crystal_density_diffrn 1.716
_exptl_crystal_density_meas ?
_exptl_crystal_density_method 'not measured'
_exptl_crystal_description prism/cut/ir
_exptl_crystal_F_000 2440
_exptl_crystal_size_max 0.33
_exptl_crystal_size_mid 0.26
_exptl_crystal_size_min 0.18
_refine_diff_density_max 0.442
_refine_diff_density_min -0.458
_refine_diff_density_rms 0.072
_refine_ls_abs_structure_details 'Flack H D (1983), Acta Cryst. A39, 876-881'
_refine_ls_abs_structure_Flack 0.454(7)
_refine_ls_extinction_method none
_refine_ls_goodness_of_fit_ref 1.038
_refine_ls_hydrogen_treatment constr
_refine_ls_matrix_type full
_refine_ls_number_parameters 506
_refine_ls_number_reflns 11634
_refine_ls_number_restraints 1
_refine_ls_restrained_S_all 1.038
_refine_ls_R_factor_all 0.0216
_refine_ls_R_factor_gt 0.0172
_refine_ls_shift/su_max 0.002
_refine_ls_shift/su_mean 0.000
_refine_ls_structure_factor_coef Fsqd
_refine_ls_weighting_details 'calc w=1/[\s^2^(Fo^2^)+(0.0186P)^2^+2.7479P] where P=(Fo^2^+2Fc^2^)/3'
_refine_ls_weighting_scheme calc
_refine_ls_wR_factor_gt 0.0398
_refine_ls_wR_factor_ref 0.0416
_reflns_number_gt 10674
_reflns_number_total 11634
_reflns_threshold_expression >2sigma(I)
_cod_data_source_file ic0502170sup6.cif
_cod_data_source_block kam3
_cod_depositor_comments
;
The following automatic conversions were performed:

'_symmetry_cell_setting' value 'Orthorhombic' changed to
'orthorhombic' according to
/home/saulius/struct/CIF-dictionaries/cif_core.dic dictionary named
'cif_core.dic' version 2.4.2 from 2011-04-26.

Automatic conversion script
Id: cif_fix_values 1891 2012-01-12 08:04:46Z andrius 

The following automatic conversions were performed:

'_exptl_crystal_density_meas' value 'n/a' was changed to '?' - the
value is perceived as not measured.

Automatic conversion script
Id: cif_fix_values 3008 2015-01-20 13:52:24Z robertas 
;
_cod_original_cell_volume 4841.7(9)
_cod_original_sg_symbol_H-M Pca2(1)
_cod_database_code 4331508

loop_
_symmetry_equiv_pos_as_xyz
'x, y, z'
'-x, -y, z+1/2'
'x+1/2, -y, z'
'-x+1/2, y, z+1/2'

loop_
_atom_site_label
_atom_site_type_symbol
_atom_site_fract_x
_atom_site_fract_y
_atom_site_fract_z
_atom_site_U_iso_or_equiv
_atom_site_adp_type
_atom_site_occupancy
_atom_site_symmetry_multiplicity
_atom_site_calc_flag
_atom_site_refinement_flags
Sm1 Sm -0.113741(6) 0.750316(14) 0.489269(7) 0.01580(3) Uani 1 1 d .
Sm2 Sm 0.091843(6) 0.747629(14) 0.348529(7) 0.01502(3) Uani 1 1 d .
Te1 Te -0.037520(8) 0.624191(19) 0.370566(11) 0.01994(4) Uani 1 1 d .
Te2 Te 0.015808(8) 0.869312(19) 0.469112(10) 0.02021(4) Uani 1 1 d .
C1 C -0.09853(15) 0.5257(3) 0.55763(15) 0.0257(7) Uani 1 1 d .
C2 C -0.15511(14) 0.5669(3) 0.57289(16) 0.0262(7) Uani 1 1 d .
C3 C -0.15102(14) 0.6823(3) 0.61138(15) 0.0251(7) Uani 1 1 d .
C4 C -0.09189(14) 0.7121(3) 0.61802(15) 0.0227(6) Uani 1 1 d .
C5 C -0.05970(14) 0.6139(3) 0.58644(15) 0.0220(6) Uani 1 1 d .
C6 C -0.0826(2) 0.4017(4) 0.5222(2) 0.0585(14) Uani 1 1 d .
H6A H -0.1178 0.3580 0.5070 0.088 Uiso 1 1 calc R
H6B H -0.0615 0.3441 0.5522 0.088 Uiso 1 1 calc R
H6C H -0.0580 0.4224 0.4843 0.088 Uiso 1 1 calc R
C7 C -0.20910(18) 0.4896(5) 0.5598(2) 0.0536(12) Uani 1 1 d .
H7A H -0.1997 0.4149 0.5319 0.080 Uiso 1 1 calc R
H7B H -0.2376 0.5447 0.5376 0.080 Uiso 1 1 calc R
H7C H -0.2252 0.4586 0.6016 0.080 Uiso 1 1 calc R
C8 C -0.1982(2) 0.7456(4) 0.65033(19) 0.0498(12) Uani 1 1 d .
H8A H -0.2357 0.7093 0.6372 0.075 Uiso 1 1 calc R
H8B H -0.1980 0.8395 0.6421 0.075 Uiso 1 1 calc R
H8C H -0.1919 0.7294 0.6972 0.075 Uiso 1 1 calc R
C9 C -0.0667(2) 0.8246(4) 0.65594(19) 0.0493(11) Uani 1 1 d .
H9A H -0.0980 0.8784 0.6735 0.074 Uiso 1 1 calc R
H9B H -0.0425 0.8772 0.6267 0.074 Uiso 1 1 calc R
H9C H -0.0431 0.7913 0.6922 0.074 Uiso 1 1 calc R
C10 C 0.00430(16) 0.5943(4) 0.5925(2) 0.0507(12) Uani 1 1 d .
H10A H 0.0161 0.5204 0.5653 0.076 Uiso 1 1 calc R
H10B H 0.0141 0.5767 0.6385 0.076 Uiso 1 1 calc R
H10C H 0.0244 0.6729 0.5778 0.076 Uiso 1 1 calc R
C11 C -0.16179(12) 0.8872(3) 0.38787(14) 0.0191(6) Uani 1 1 d .
C12 C -0.20298(13) 0.7900(3) 0.40509(14) 0.0202(6) Uani 1 1 d .
C13 C -0.22552(12) 0.8214(3) 0.46785(17) 0.0218(6) Uani 1 1 d .
C14 C -0.19692(13) 0.9356(3) 0.48994(16) 0.0255(7) Uani 1 1 d .
C15 C -0.15774(13) 0.9758(3) 0.44031(17) 0.0251(7) Uani 1 1 d .
C16 C -0.13600(16) 0.9047(4) 0.32045(17) 0.0325(8) Uani 1 1 d .
H16A H -0.1452 0.8288 0.2933 0.049 Uiso 1 1 calc R
H16B H -0.0939 0.9134 0.3242 0.049 Uiso 1 1 calc R
H16C H -0.1521 0.9831 0.3001 0.049 Uiso 1 1 calc R
C17 C -0.22246(14) 0.6800(3) 0.36149(17) 0.0316(7) Uani 1 1 d .
H17A H -0.1998 0.6806 0.3208 0.047 Uiso 1 1 calc R
H17B H -0.2635 0.6908 0.3510 0.047 Uiso 1 1 calc R
H17C H -0.2167 0.5971 0.3843 0.047 Uiso 1 1 calc R
C18 C -0.27811(14) 0.7605(4) 0.49704(19) 0.0395(9) Uani 1 1 d .
H18A H -0.2882 0.6820 0.4722 0.059 Uiso 1 1 calc R
H18B H -0.3103 0.8223 0.4952 0.059 Uiso 1 1 calc R
H18C H -0.2704 0.7372 0.5429 0.059 Uiso 1 1 calc R
C19 C -0.21295(18) 1.0150(4) 0.54942(18) 0.0437(10) Uani 1 1 d .
H19A H -0.1866 1.0892 0.5533 0.066 Uiso 1 1 calc R
H19B H -0.2100 0.9607 0.5889 0.066 Uiso 1 1 calc R
H19C H -0.2527 1.0465 0.5448 0.066 Uiso 1 1 calc R
C20 C -0.12214(17) 1.0986(3) 0.4409(2) 0.0428(10) Uani 1 1 d .
H20A H -0.1267 1.1424 0.4834 0.064 Uiso 1 1 calc R
H20B H -0.1353 1.1565 0.4057 0.064 Uiso 1 1 calc R
H20C H -0.0813 1.0769 0.4341 0.064 Uiso 1 1 calc R
C21 C 0.11575(13) 0.5074(3) 0.40026(15) 0.0213(6) Uani 1 1 d .
C22 C 0.13037(14) 0.5007(3) 0.33302(15) 0.0238(6) Uani 1 1 d .
C23 C 0.17959(14) 0.5806(3) 0.32262(15) 0.0234(7) Uani 1 1 d .
C24 C 0.19353(13) 0.6409(3) 0.38305(16) 0.0255(7) Uani 1 1 d .
C25 C 0.15429(14) 0.5946(3) 0.43078(15) 0.0229(7) Uani 1 1 d .
C26 C 0.07492(15) 0.4172(3) 0.4358(2) 0.0360(8) Uani 1 1 d .
H26A H 0.0530 0.3661 0.4037 0.054 Uiso 1 1 calc R
H26B H 0.0481 0.4684 0.4627 0.054 Uiso 1 1 calc R
H26C H 0.0971 0.3584 0.4641 0.054 Uiso 1 1 calc R
C27 C 0.10054(17) 0.4172(3) 0.28214(19) 0.0378(8) Uani 1 1 d .
H27A H 0.1188 0.4306 0.2393 0.057 Uiso 1 1 calc R
H27B H 0.0596 0.4413 0.2796 0.057 Uiso 1 1 calc R
H27C H 0.1038 0.3254 0.2947 0.057 Uiso 1 1 calc R
C28 C 0.21655(17) 0.5774(4) 0.26181(19) 0.0400(9) Uani 1 1 d .
H28A H 0.1962 0.5302 0.2270 0.060 Uiso 1 1 calc R
H28B H 0.2531 0.5334 0.2716 0.060 Uiso 1 1 calc R
H28C H 0.2244 0.6665 0.2473 0.060 Uiso 1 1 calc R
C29 C 0.24643(16) 0.7197(4) 0.3976(2) 0.0389(9) Uani 1 1 d .
H29A H 0.2667 0.7395 0.3565 0.058 Uiso 1 1 calc R
H29B H 0.2721 0.6703 0.4266 0.058 Uiso 1 1 calc R
H29C H 0.2352 0.8011 0.4192 0.058 Uiso 1 1 calc R
C30 C 0.15554(16) 0.6242(4) 0.50347(17) 0.0381(9) Uani 1 1 d .
H30A H 0.1859 0.6883 0.5125 0.057 Uiso 1 1 calc R
H30B H 0.1635 0.5442 0.5280 0.057 Uiso 1 1 calc R
H30C H 0.1180 0.6594 0.5170 0.057 Uiso 1 1 calc R
C31 C 0.06297(13) 0.9845(3) 0.29927(15) 0.0212(6) Uani 1 1 d .
C32 C 0.05820(14) 0.8954(3) 0.24641(15) 0.0241(7) Uani 1 1 d .
C33 C 0.11425(15) 0.8523(3) 0.22940(15) 0.0248(7) Uani 1 1 d .
C34 C 0.15381(13) 0.9167(3) 0.27210(16) 0.0222(6) Uani 1 1 d .
C35 C 0.12185(14) 0.9942(3) 0.31556(15) 0.0211(6) Uani 1 1 d .
C36 C 0.01564(17) 1.0729(4) 0.32370(19) 0.0415(10) Uani 1 1 d .
H36A H -0.0215 1.0451 0.3051 0.062 Uiso 1 1 calc R
H36B H 0.0238 1.1625 0.3101 0.062 Uiso 1 1 calc R
H36C H 0.0138 1.0685 0.3717 0.062 Uiso 1 1 calc R
C37 C 0.00453(17) 0.8620(4) 0.20841(19) 0.0452(10) Uani 1 1 d .
H37A H -0.0290 0.9028 0.2293 0.068 Uiso 1 1 calc R
H37B H -0.0006 0.7674 0.2079 0.068 Uiso 1 1 calc R
H37C H 0.0083 0.8940 0.1633 0.068 Uiso 1 1 calc R
C38 C 0.1281(2) 0.7734(4) 0.16952(18) 0.0480(12) Uani 1 1 d .
H38A H 0.1697 0.7554 0.1682 0.072 Uiso 1 1 calc R
H38B H 0.1169 0.8220 0.1301 0.072 Uiso 1 1 calc R
H38C H 0.1067 0.6911 0.1711 0.072 Uiso 1 1 calc R
C39 C 0.21882(15) 0.9275(4) 0.2631(2) 0.0395(9) Uani 1 1 d .
H39A H 0.2317 0.8637 0.2304 0.059 Uiso 1 1 calc R
H39B H 0.2381 0.9103 0.3051 0.059 Uiso 1 1 calc R
H39C H 0.2286 1.0153 0.2480 0.059 Uiso 1 1 calc R
C40 C 0.14621(18) 1.0808(3) 0.36834(19) 0.0393(8) Uani 1 1 d .
H40A H 0.1883 1.0704 0.3701 0.059 Uiso 1 1 calc R
H40B H 0.1295 1.0567 0.4108 0.059 Uiso 1 1 calc R
H40C H 0.1367 1.1716 0.3585 0.059 Uiso 1 1 calc R
C41 C -0.08082(13) 0.5177(3) 0.29553(15) 0.0193(6) Uani 1 1 d .
C42 C -0.08883(18) 0.3845(3) 0.3036(2) 0.0352(8) Uani 1 1 d .
H42 H -0.0744 0.3427 0.3418 0.042 Uiso 1 1 calc R
C43 C -0.11781(19) 0.3123(4) 0.2563(2) 0.0448(11) Uani 1 1 d .
H43 H -0.1236 0.2217 0.2628 0.054 Uiso 1 1 calc R
C44 C -0.13834(16) 0.3703(4) 0.19986(18) 0.0348(8) Uani 1 1 d .
H44 H -0.1578 0.3203 0.1674 0.042 Uiso 1 1 calc R
C45 C -0.13017(15) 0.5021(4) 0.19135(16) 0.0304(7) Uani 1 1 d .
H45 H -0.1442 0.5435 0.1528 0.036 Uiso 1 1 calc R
C46 C -0.10154(15) 0.5749(3) 0.23876(17) 0.0257(7) Uani 1 1 d .
H46 H -0.0961 0.6655 0.2321 0.031 Uiso 1 1 calc R
C47 C 0.06163(13) 0.9782(3) 0.54164(14) 0.0203(6) Uani 1 1 d .
C48 C 0.05844(15) 1.1132(3) 0.54021(16) 0.0251(7) Uani 1 1 d .
H48 H 0.0342 1.1547 0.5089 0.030 Uiso 1 1 calc R
C49 C 0.09030(16) 1.1884(3) 0.58413(18) 0.0294(8) Uani 1 1 d .
H49 H 0.0872 1.2806 0.5832 0.035 Uiso 1 1 calc R
C50 C 0.12622(15) 1.1295(3) 0.62881(16) 0.0302(8) Uani 1 1 d .
H50 H 0.1489 1.1808 0.6578 0.036 Uiso 1 1 calc R
C51 C 0.12921(15) 0.9944(4) 0.63136(18) 0.0315(8) Uani 1 1 d .
H51 H 0.1534 0.9531 0.6628 0.038 Uiso 1 1 calc R
C52 C 0.09702(15) 0.9205(3) 0.58827(18) 0.0280(7) Uani 1 1 d .
H52 H 0.0991 0.8283 0.5906 0.034 Uiso 1 1 calc R

loop_
_atom_site_aniso_label
_atom_site_aniso_U_11
_atom_site_aniso_U_22
_atom_site_aniso_U_33
_atom_site_aniso_U_23
_atom_site_aniso_U_13
_atom_site_aniso_U_12
Sm1 0.01340(7) 0.02034(7) 0.01367(6) -0.00044(5) -0.00102(5) 0.00019(6)
Sm2 0.01495(7) 0.01552(6) 0.01458(6) 0.00305(5) 0.00050(5) 0.00048(5)
Te1 0.01624(9) 0.02509(9) 0.01849(8) -0.00303(9) 0.00012(7) -0.00011(8)
Te2 0.01796(10) 0.02647(9) 0.01618(8) -0.00274(9) 0.00067(7) -0.00269(8)
C1 0.041(2) 0.0176(15) 0.0182(15) 0.0046(12) 0.0050(13) -0.0035(13)
C2 0.0257(18) 0.0329(18) 0.0201(15) 0.0077(14) -0.0029(13) -0.0141(14)
C3 0.0255(16) 0.0355(18) 0.0145(13) 0.0062(13) 0.0044(12) 0.0042(14)
C4 0.0337(18) 0.0202(14) 0.0141(14) 0.0006(12) -0.0049(12) -0.0017(13)
C5 0.0199(16) 0.0247(16) 0.0213(15) 0.0065(12) -0.0008(12) 0.0001(13)
C6 0.111(4) 0.0211(18) 0.043(2) -0.0010(17) 0.032(3) -0.003(2)
C7 0.044(2) 0.071(3) 0.046(2) 0.023(2) -0.0175(19) -0.038(2)
C8 0.053(3) 0.067(3) 0.0289(19) 0.0156(19) 0.0164(18) 0.031(2)
C9 0.086(3) 0.038(2) 0.0246(18) -0.0057(16) -0.008(2) -0.019(2)
C10 0.026(2) 0.063(3) 0.062(3) 0.038(2) -0.0020(19) 0.0057(19)
C11 0.0143(13) 0.0219(14) 0.0210(15) 0.0046(12) -0.0005(10) 0.0046(11)
C12 0.0190(14) 0.0234(14) 0.0182(14) 0.0031(12) -0.0029(11) 0.0001(12)
C13 0.0120(13) 0.0309(16) 0.0224(14) 0.0053(14) -0.0016(12) 0.0030(11)
C14 0.0222(15) 0.0309(16) 0.0233(15) -0.0071(14) -0.0031(13) 0.0105(13)
C15 0.0190(15) 0.0215(15) 0.0346(17) 0.0006(13) -0.0042(13) 0.0039(12)
C16 0.0338(19) 0.0330(19) 0.0306(18) 0.0120(14) 0.0097(15) 0.0072(15)
C17 0.0272(17) 0.0347(17) 0.0330(19) -0.0083(15) -0.0094(14) -0.0025(14)
C18 0.0161(15) 0.069(3) 0.0337(19) 0.0166(18) -0.0006(14) -0.0025(16)
C19 0.050(2) 0.048(2) 0.0325(19) -0.0140(18) -0.0041(17) 0.021(2)
C20 0.033(2) 0.0187(16) 0.077(3) -0.0050(18) -0.0088(19) 0.0018(14)
C21 0.0183(15) 0.0206(14) 0.0249(15) 0.0083(13) 0.0054(12) 0.0095(12)
C22 0.0255(16) 0.0190(14) 0.0268(15) 0.0027(12) 0.0034(12) 0.0074(13)
C23 0.0233(16) 0.0245(15) 0.0225(15) 0.0082(12) 0.0059(12) 0.0089(13)
C24 0.0161(14) 0.0263(16) 0.0341(19) 0.0067(14) -0.0003(12) 0.0048(12)
C25 0.0219(16) 0.0283(16) 0.0186(15) 0.0049(13) 0.0001(12) 0.0123(13)
C26 0.0274(18) 0.0326(18) 0.048(2) 0.0203(16) 0.0110(16) 0.0100(15)
C27 0.047(2) 0.0291(18) 0.038(2) -0.0094(16) 0.0016(17) 0.0043(16)
C28 0.040(2) 0.042(2) 0.038(2) 0.0122(17) 0.0226(17) 0.0170(17)
C29 0.0240(18) 0.046(2) 0.047(2) 0.0099(18) -0.0081(16) -0.0034(16)
C30 0.0304(19) 0.058(2) 0.0263(18) -0.0009(17) -0.0059(14) 0.0180(18)
C31 0.0203(15) 0.0212(14) 0.0221(14) 0.0105(12) 0.0011(12) -0.0027(12)
C32 0.0216(17) 0.0278(16) 0.0229(15) 0.0147(13) -0.0079(12) -0.0095(13)
C33 0.039(2) 0.0205(16) 0.0145(14) 0.0045(12) 0.0032(13) -0.0015(13)
C34 0.0172(15) 0.0242(15) 0.0251(16) 0.0098(13) 0.0018(12) -0.0018(12)
C35 0.0239(15) 0.0161(14) 0.0232(15) 0.0062(12) -0.0031(12) -0.0042(12)
C36 0.037(2) 0.043(2) 0.044(2) 0.0261(18) 0.0155(17) 0.0215(17)
C37 0.039(2) 0.056(2) 0.040(2) 0.0246(19) -0.0214(17) -0.0233(19)
C38 0.090(4) 0.035(2) 0.0188(17) 0.0026(15) 0.011(2) -0.002(2)
C39 0.0220(17) 0.043(2) 0.053(2) 0.0181(19) 0.0067(16) -0.0005(16)
C40 0.055(2) 0.0282(17) 0.0348(18) 0.0002(16) -0.0105(18) -0.0177(16)
C41 0.0153(14) 0.0205(14) 0.0220(15) -0.0065(12) 0.0031(11) -0.0006(11)
C42 0.045(2) 0.0215(17) 0.0393(19) 0.0008(15) -0.0056(17) -0.0023(15)
C43 0.059(3) 0.0186(19) 0.056(3) -0.0074(18) -0.003(2) -0.0103(17)
C44 0.034(2) 0.037(2) 0.0333(19) -0.0172(16) 0.0039(15) -0.0082(16)
C45 0.0279(18) 0.041(2) 0.0227(16) -0.0054(15) 0.0000(13) -0.0032(16)
C46 0.0296(18) 0.0227(16) 0.0249(16) 0.0009(13) -0.0002(14) -0.0010(13)
C47 0.0195(16) 0.0248(15) 0.0167(14) -0.0029(12) 0.0022(11) -0.0044(12)
C48 0.0304(17) 0.0243(16) 0.0205(15) -0.0003(13) 0.0071(13) -0.0024(13)
C49 0.038(2) 0.0247(18) 0.0258(18) -0.0046(15) 0.0081(14) -0.0079(14)
C50 0.0302(18) 0.0381(19) 0.0222(15) -0.0125(15) 0.0087(13) -0.0149(15)
C51 0.0263(18) 0.042(2) 0.0262(16) -0.0070(16) -0.0041(14) 0.0036(16)
C52 0.0292(18) 0.0249(17) 0.0299(18) -0.0043(14) -0.0002(14) 0.0024(14)

loop_
_atom_type_symbol
_atom_type_description
_atom_type_scat_dispersion_real
_atom_type_scat_dispersion_imag
_atom_type_scat_source
C C 0.0033 0.0016 'International Tables Vol C Tables 4.2.6.8 and 6.1.1.4'
H H 0.0000 0.0000 'International Tables Vol C Tables 4.2.6.8 and 6.1.1.4'
Te Te -0.5308 1.6751 'International Tables Vol C Tables 4.2.6.8 and 6.1.1.4'
Sm Sm -0.1638 3.4418 'International Tables Vol C Tables 4.2.6.8 and 6.1.1.4'

loop_
_geom_angle_atom_site_label_1
_geom_angle_atom_site_label_2
_geom_angle_atom_site_label_3
_geom_angle
Cnt1 Sm1 Te1 112.8
Cnt1 Sm1 Te2 106.8
Cnt2 Sm1 Te1 106.9
Cnt2 Sm1 Te2 113.2
Cnt1 Sm1 Cnt2 132.7
Cnt3 Sm2 Te1 102.6
Cnt3 Sm2 Te2 117.2
Cnt4 Sm2 Te1 118.2
Cnt4 Sm2 Te2 103.8
Cnt3 Sm2 Cnt4 131.9
C4 Sm1 C14 103.33(10)
C4 Sm1 C12 141.07(10)
C14 Sm1 C12 49.97(9)
C4 Sm1 C2 49.88(10)
C14 Sm1 C2 103.59(11)
C12 Sm1 C2 103.44(9)
C4 Sm1 C1 49.82(10)
C14 Sm1 C1 133.38(10)
C12 Sm1 C1 123.33(10)
C2 Sm1 C1 30.09(10)
C4 Sm1 C15 123.37(10)
C14 Sm1 C15 30.30(10)
C12 Sm1 C15 49.90(9)
C2 Sm1 C15 133.60(10)
C1 Sm1 C15 163.63(10)
C4 Sm1 C13 111.88(10)
C14 Sm1 C13 30.34(9)
C12 Sm1 C13 30.23(9)
C2 Sm1 C13 87.25(10)
C1 Sm1 C13 115.65(10)
C15 Sm1 C13 50.01(9)
C4 Sm1 C3 30.11(10)
C14 Sm1 C3 87.20(10)
C12 Sm1 C3 111.99(9)
C2 Sm1 C3 30.37(10)
C1 Sm1 C3 49.86(10)
C15 Sm1 C3 115.78(10)
C13 Sm1 C3 85.09(10)
C4 Sm1 C5 30.11(9)
C14 Sm1 C5 133.12(10)
C12 Sm1 C5 152.10(9)
C2 Sm1 C5 49.44(10)
C1 Sm1 C5 29.89(10)
C15 Sm1 C5 151.05(10)
C13 Sm1 C5 133.58(9)
C3 Sm1 C5 49.53(9)
C4 Sm1 C11 152.19(9)
C14 Sm1 C11 49.68(9)
C12 Sm1 C11 30.30(9)
C2 Sm1 C11 133.44(9)
C1 Sm1 C11 151.17(10)
C15 Sm1 C11 29.88(9)
C13 Sm1 C11 49.82(9)
C3 Sm1 C11 133.85(9)
C5 Sm1 C11 176.58(9)
C4 Sm1 Te1 124.12(7)
C14 Sm1 Te1 131.90(7)
C12 Sm1 Te1 90.17(7)
C2 Sm1 Te1 112.30(8)
C1 Sm1 Te1 88.39(7)
C15 Sm1 Te1 105.63(7)
C13 Sm1 Te1 120.11(7)
C3 Sm1 Te1 138.24(7)
C5 Sm1 Te1 94.90(7)
C11 Sm1 Te1 82.23(6)
C4 Sm1 Te2 90.27(7)
C14 Sm1 Te2 112.93(7)
C12 Sm1 Te2 124.25(6)
C2 Sm1 Te2 131.54(7)
C1 Sm1 Te2 105.30(7)
C15 Sm1 Te2 88.75(7)
C13 Sm1 Te2 138.74(6)
C3 Sm1 Te2 120.14(7)
C5 Sm1 Te2 82.13(7)
C11 Sm1 Te2 94.91(6)
Te1 Sm1 Te2 63.844(7)
C24 Sm2 C32 133.28(10)
C24 Sm2 C33 103.25(10)
C32 Sm2 C33 30.38(10)
C24 Sm2 C22 50.22(10)
C32 Sm2 C22 122.29(10)
C33 Sm2 C22 101.84(10)
C24 Sm2 C23 30.38(10)
C32 Sm2 C23 115.08(10)
C33 Sm2 C23 86.21(10)
C22 Sm2 C23 30.37(10)
C24 Sm2 C35 102.84(9)
C32 Sm2 C35 49.84(9)
C33 Sm2 C35 49.98(9)
C22 Sm2 C35 139.69(10)
C23 Sm2 C35 110.62(10)
C24 Sm2 C25 30.30(9)
C32 Sm2 C25 163.38(10)
C33 Sm2 C25 133.02(10)
C22 Sm2 C25 49.73(10)
C23 Sm2 C25 49.78(9)
C35 Sm2 C25 123.93(10)
C24 Sm2 C31 132.63(9)
C32 Sm2 C31 30.40(10)
C33 Sm2 C31 50.15(10)
C22 Sm2 C31 151.37(9)
C23 Sm2 C31 132.85(9)
C35 Sm2 C31 30.00(9)
C25 Sm2 C31 151.42(10)
C24 Sm2 C34 87.12(9)
C32 Sm2 C34 49.74(9)
C33 Sm2 C34 30.36(10)
C22 Sm2 C34 110.87(10)
C23 Sm2 C34 84.24(9)
C35 Sm2 C34 29.79(10)
C25 Sm2 C34 116.11(9)
C31 Sm2 C34 49.45(9)
C24 Sm2 C21 49.86(9)
C32 Sm2 C21 149.77(10)
C33 Sm2 C21 131.65(9)
C22 Sm2 C21 30.02(9)
C23 Sm2 C21 49.68(9)
C35 Sm2 C21 152.30(9)
C25 Sm2 C21 29.93(10)
C31 Sm2 C21 177.32(9)
C34 Sm2 C21 133.21(9)
C24 Sm2 Te2 115.50(7)
C32 Sm2 Te2 102.06(8)
C33 Sm2 Te2 128.66(7)
C22 Sm2 Te2 128.55(7)
C23 Sm2 Te2 142.33(6)
C35 Sm2 Te2 88.05(7)
C25 Sm2 Te2 92.56(7)
C31 Sm2 Te2 78.58(6)
C34 Sm2 Te2 117.75(7)
C21 Sm2 Te2 99.48(6)
C24 Sm2 Te1 127.17(7)
C32 Sm2 Te1 93.45(7)
C33 Sm2 Te1 116.84(8)
C22 Sm2 Te1 87.34(7)
C23 Sm2 Te1 117.68(7)
C35 Sm2 Te1 128.95(7)
C25 Sm2 Te1 100.19(7)
C31 Sm2 Te1 99.96(6)
C34 Sm2 Te1 143.19(7)
C21 Sm2 Te1 77.47(6)
Te2 Sm2 Te1 63.551(7)
C41 Te1 Sm1 118.81(8)
C41 Te1 Sm2 121.98(8)
Sm1 Te1 Sm2 116.151(9)
C47 Te2 Sm1 124.45(8)
C47 Te2 Sm2 116.94(8)
Sm1 Te2 Sm2 116.435(8)
C5 C1 C2 107.9(3)
C5 C1 C6 126.0(4)
C2 C1 C6 125.9(4)
C5 C1 Sm1 75.43(17)
C2 C1 Sm1 74.79(18)
C6 C1 Sm1 120.3(2)
C1 C2 C3 108.0(3)
C1 C2 C7 124.9(3)
C3 C2 C7 126.3(4)
C1 C2 Sm1 75.12(17)
C3 C2 Sm1 75.15(17)
C7 C2 Sm1 123.3(2)
C4 C3 C2 107.4(3)
C4 C3 C8 124.2(3)
C2 C3 C8 127.2(3)
C4 C3 Sm1 73.97(17)
C2 C3 Sm1 74.48(17)
C8 C3 Sm1 127.0(2)
C3 C4 C5 108.3(3)
C3 C4 C9 126.3(3)
C5 C4 C9 125.3(3)
C3 C4 Sm1 75.92(17)
C5 C4 Sm1 76.12(17)
C9 C4 Sm1 117.3(2)
C1 C5 C4 108.4(3)
C1 C5 C10 125.4(3)
C4 C5 C10 125.5(3)
C1 C5 Sm1 74.68(18)
C4 C5 Sm1 73.78(17)
C10 C5 Sm1 125.6(2)
C15 C11 C12 108.2(3)
C15 C11 C16 126.0(3)
C12 C11 C16 124.9(3)
C15 C11 Sm1 74.52(17)
C12 C11 Sm1 74.05(16)
C16 C11 Sm1 126.0(2)
C13 C12 C11 108.0(3)
C13 C12 C17 126.3(3)
C11 C12 C17 125.5(3)
C13 C12 Sm1 75.21(16)
C11 C12 Sm1 75.65(16)
C17 C12 Sm1 119.1(2)
C12 C13 C14 107.6(3)
C12 C13 C18 124.3(3)
C14 C13 C18 126.9(3)
C12 C13 Sm1 74.57(16)
C14 C13 Sm1 74.26(16)
C18 C13 Sm1 126.8(2)
C15 C14 C13 108.2(3)
C15 C14 C19 124.9(3)
C13 C14 C19 126.0(3)
C15 C14 Sm1 75.36(17)
C13 C14 Sm1 75.40(17)
C19 C14 Sm1 124.1(2)
C11 C15 C14 108.0(3)
C11 C15 C20 125.8(3)
C14 C15 C20 125.9(3)
C11 C15 Sm1 75.60(17)
C14 C15 Sm1 74.33(18)
C20 C15 Sm1 120.4(2)
C25 C21 C22 107.9(3)
C25 C21 C26 125.2(3)
C22 C21 C26 125.8(3)
C25 C21 Sm2 73.98(17)
C22 C21 Sm2 73.71(17)
C26 C21 Sm2 127.7(2)
C21 C22 C23 108.0(3)
C21 C22 C27 125.6(3)
C23 C22 C27 126.3(3)
C21 C22 Sm2 76.27(18)
C23 C22 Sm2 74.90(17)
C27 C22 Sm2 117.5(2)
C24 C23 C22 107.8(3)
C24 C23 C28 126.5(3)
C22 C23 C28 124.5(3)
C24 C23 Sm2 73.97(17)
C22 C23 Sm2 74.73(17)
C28 C23 Sm2 126.8(2)
C25 C24 C23 107.7(3)
C25 C24 C29 124.8(3)
C23 C24 C29 126.6(3)
C25 C24 Sm2 75.83(17)
C23 C24 Sm2 75.65(18)
C29 C24 Sm2 123.1(2)
C21 C25 C24 108.5(3)
C21 C25 C30 124.9(3)
C24 C25 C30 126.4(3)
C21 C25 Sm2 76.10(17)
C24 C25 Sm2 73.87(17)
C30 C25 Sm2 119.8(2)
C35 C31 C32 107.5(3)
C35 C31 C36 125.7(3)
C32 C31 C36 125.7(3)
C35 C31 Sm2 74.81(17)
C32 C31 Sm2 73.75(17)
C36 C31 Sm2 126.7(2)
C33 C32 C31 108.5(3)
C33 C32 C37 124.1(3)
C31 C32 C37 127.1(3)
C33 C32 Sm2 75.36(18)
C31 C32 Sm2 75.86(17)
C37 C32 Sm2 120.5(2)
C32 C33 C34 107.1(3)
C32 C33 C38 124.4(3)
C34 C33 C38 127.6(3)
C32 C33 Sm2 74.27(17)
C34 C33 Sm2 76.16(18)
C38 C33 Sm2 123.7(2)
C35 C34 C33 108.1(3)
C35 C34 C39 123.9(3)
C33 C34 C39 126.6(3)
C35 C34 Sm2 74.07(17)
C33 C34 Sm2 73.48(17)
C39 C34 Sm2 129.3(2)
C34 C35 C31 108.8(3)
C34 C35 C40 126.1(3)
C31 C35 C40 125.0(3)
C34 C35 Sm2 76.14(17)
C31 C35 Sm2 75.19(17)
C40 C35 Sm2 118.2(2)
C46 C41 C42 118.1(3)
C46 C41 Te1 123.0(2)
C42 C41 Te1 118.9(3)
C43 C42 C41 120.5(4)
C44 C43 C42 120.9(4)
C43 C44 C45 118.8(3)
C44 C45 C46 120.5(3)
C41 C46 C45 121.2(3)
C52 C47 C48 118.2(3)
C52 C47 Te2 122.8(2)
C48 C47 Te2 118.9(2)
C47 C48 C49 120.9(3)
C50 C49 C48 120.0(3)
C49 C50 C51 119.7(3)
C52 C51 C50 120.0(3)
C51 C52 C47 121.2(3)

loop_
_geom_bond_atom_site_label_1
_geom_bond_atom_site_label_2
_geom_bond_distance
Sm1 Cnt1 2.437
Sm1 Cnt2 2.438
Sm2 Cnt3 2.432
Sm2 Cnt4 2.432
Sm1 C4 2.698(3)
Sm1 C14 2.707(3)
Sm1 C12 2.714(3)
Sm1 C2 2.714(3)
Sm1 C1 2.719(3)
Sm1 C15 2.721(3)
Sm1 C13 2.722(3)
Sm1 C3 2.723(3)
Sm1 C5 2.728(3)
Sm1 C11 2.734(3)
Sm1 Te1 3.2606(3)
Sm1 Te2 3.2627(4)
Sm2 C24 2.689(3)
Sm2 C32 2.690(3)
Sm2 C33 2.704(3)
Sm2 C22 2.708(3)
Sm2 C23 2.711(3)
Sm2 C35 2.712(3)
Sm2 C25 2.714(3)
Sm2 C31 2.717(3)
Sm2 C34 2.738(3)
Sm2 C21 2.741(3)
Sm2 Te2 3.2690(3)
Sm2 Te1 3.2811(4)
Te1 C41 2.130(3)
Te2 C47 2.135(3)
C1 C5 1.405(5)
C1 C2 1.410(5)
C1 C6 1.511(5)
C2 C3 1.424(5)
C2 C7 1.504(5)
C3 C4 1.408(5)
C3 C8 1.499(5)
C4 C5 1.410(4)
C4 C9 1.508(5)
C5 C10 1.499(5)
C11 C15 1.407(4)
C11 C12 1.424(4)
C11 C16 1.508(4)
C12 C13 1.417(4)
C12 C17 1.507(4)
C13 C14 1.421(4)
C13 C18 1.491(4)
C14 C15 1.419(5)
C14 C19 1.507(4)
C15 C20 1.508(5)
C21 C25 1.409(5)
C21 C22 1.412(4)
C21 C26 1.508(4)
C22 C23 1.419(5)
C22 C27 1.512(5)
C23 C24 1.415(5)
C23 C28 1.505(4)
C24 C25 1.412(4)
C24 C29 1.498(5)
C25 C30 1.511(4)
C31 C35 1.405(4)
C31 C32 1.418(5)
C31 C36 1.507(5)
C32 C33 1.413(5)
C32 C37 1.503(5)
C33 C34 1.425(5)
C33 C38 1.499(5)
C34 C35 1.401(5)
C34 C39 1.519(5)
C35 C40 1.505(5)
C41 C46 1.383(4)
C41 C42 1.391(4)
C42 C43 1.390(6)
C43 C44 1.378(6)
C44 C45 1.379(5)
C45 C46 1.389(5)
C47 C52 1.387(5)
C47 C48 1.390(4)
C48 C49 1.393(5)
C49 C50 1.373(5)
C50 C51 1.392(5)
C51 C52 1.379(5)

loop_
_geom_torsion_atom_site_label_1
_geom_torsion_atom_site_label_2
_geom_torsion_atom_site_label_3
_geom_torsion_atom_site_label_4
_geom_torsion
C4 Sm1 Te1 C41 127.33(13)
C14 Sm1 Te1 C41 -63.54(14)
C12 Sm1 Te1 C41 -33.00(12)
C2 Sm1 Te1 C41 71.61(12)
C1 Sm1 Te1 C41 90.33(12)
C15 Sm1 Te1 C41 -81.09(12)
C13 Sm1 Te1 C41 -28.63(12)
C3 Sm1 Te1 C41 91.42(15)
C5 Sm1 Te1 C41 119.53(12)
C11 Sm1 Te1 C41 -62.34(12)
Te2 Sm1 Te1 C41 -161.73(10)
C4 Sm1 Te1 Sm2 -72.05(8)
C14 Sm1 Te1 Sm2 97.08(10)
C12 Sm1 Te1 Sm2 127.62(6)
C2 Sm1 Te1 Sm2 -127.77(7)
C1 Sm1 Te1 Sm2 -109.05(7)
C15 Sm1 Te1 Sm2 79.53(7)
C13 Sm1 Te1 Sm2 131.99(7)
C3 Sm1 Te1 Sm2 -107.96(11)
C5 Sm1 Te1 Sm2 -79.85(7)
C11 Sm1 Te1 Sm2 98.28(6)
Te2 Sm1 Te1 Sm2 -1.108(8)
C24 Sm2 Te1 C41 -95.86(13)
C32 Sm2 Te1 C41 59.31(12)
C33 Sm2 Te1 C41 39.04(13)
C22 Sm2 Te1 C41 -62.89(12)
C23 Sm2 Te1 C41 -61.43(12)
C35 Sm2 Te1 C41 97.87(13)
C25 Sm2 Te1 C41 -111.15(12)
C31 Sm2 Te1 C41 89.23(12)
C34 Sm2 Te1 C41 59.34(15)
C21 Sm2 Te1 C41 -91.54(12)
Te2 Sm2 Te1 C41 161.06(10)
C24 Sm2 Te1 Sm1 104.19(9)
C32 Sm2 Te1 Sm1 -100.64(8)
C33 Sm2 Te1 Sm1 -120.91(8)
C22 Sm2 Te1 Sm1 137.16(7)
C23 Sm2 Te1 Sm1 138.61(7)
C35 Sm2 Te1 Sm1 -62.09(9)
C25 Sm2 Te1 Sm1 88.90(7)
C31 Sm2 Te1 Sm1 -70.72(7)
C34 Sm2 Te1 Sm1 -100.61(12)
C21 Sm2 Te1 Sm1 108.51(7)
Te2 Sm2 Te1 Sm1 1.109(8)
C4 Sm1 Te2 C47 -33.04(13)
C14 Sm1 Te2 C47 71.58(13)
C12 Sm1 Te2 C47 127.75(13)
C2 Sm1 Te2 C47 -64.10(14)
C1 Sm1 Te2 C47 -81.16(12)
C15 Sm1 Te2 C47 90.33(13)
C13 Sm1 Te2 C47 91.74(15)
C3 Sm1 Te2 C47 -29.03(13)
C5 Sm1 Te2 C47 -62.11(13)
C11 Sm1 Te2 C47 119.61(12)
Te1 Sm1 Te2 C47 -161.55(10)
C4 Sm1 Te2 Sm2 129.63(7)
C14 Sm1 Te2 Sm2 -125.76(7)
C12 Sm1 Te2 Sm2 -69.59(8)
C2 Sm1 Te2 Sm2 98.57(10)
C1 Sm1 Te2 Sm2 81.51(7)
C15 Sm1 Te2 Sm2 -107.00(7)
C13 Sm1 Te2 Sm2 -105.60(11)
C3 Sm1 Te2 Sm2 133.63(8)
C5 Sm1 Te2 Sm2 100.55(7)
C11 Sm1 Te2 Sm2 -77.73(6)
Te1 Sm1 Te2 Sm2 1.115(8)
C24 Sm2 Te2 C47 42.20(12)
C32 Sm2 Te2 C47 -109.26(12)
C33 Sm2 Te2 C47 -92.77(13)
C22 Sm2 Te2 C47 100.44(13)
C23 Sm2 Te2 C47 61.08(15)
C35 Sm2 Te2 C47 -61.10(11)
C25 Sm2 Te2 C47 62.78(12)
C31 Sm2 Te2 C47 -89.80(11)
C34 Sm2 Te2 C47 -58.63(12)
C21 Sm2 Te2 C47 92.08(12)
Te1 Sm2 Te2 C47 162.89(10)
C24 Sm2 Te2 Sm1 -121.79(7)
C32 Sm2 Te2 Sm1 86.74(7)
C33 Sm2 Te2 Sm1 103.24(9)
C22 Sm2 Te2 Sm1 -63.55(9)
C23 Sm2 Te2 Sm1 -102.92(12)
C35 Sm2 Te2 Sm1 134.90(7)
C25 Sm2 Te2 Sm1 -101.21(7)
C31 Sm2 Te2 Sm1 106.20(7)
C34 Sm2 Te2 Sm1 137.37(7)
C21 Sm2 Te2 Sm1 -71.92(7)
Te1 Sm2 Te2 Sm1 -1.111(8)
C4 Sm1 C1 C5 -36.58(18)
C14 Sm1 C1 C5 -104.1(2)
C12 Sm1 C1 C5 -168.13(17)
C2 Sm1 C1 C5 -113.6(3)
C15 Sm1 C1 C5 -107.9(4)
C13 Sm1 C1 C5 -134.37(19)
C3 Sm1 C1 C5 -76.3(2)
C11 Sm1 C1 C5 173.36(19)
Te1 Sm1 C1 C5 102.73(18)
Te2 Sm1 C1 C5 40.44(19)
C4 Sm1 C1 C2 77.0(2)
C14 Sm1 C1 C2 9.5(2)
C12 Sm1 C1 C2 -54.5(2)
C15 Sm1 C1 C2 5.7(5)
C13 Sm1 C1 C2 -20.8(2)
C3 Sm1 C1 C2 37.27(18)
C5 Sm1 C1 C2 113.6(3)
C11 Sm1 C1 C2 -73.1(3)
Te1 Sm1 C1 C2 -143.68(18)
Te2 Sm1 C1 C2 154.02(17)
C4 Sm1 C1 C6 -160.0(4)
C14 Sm1 C1 C6 132.5(3)
C12 Sm1 C1 C6 68.4(4)
C2 Sm1 C1 C6 123.0(4)
C15 Sm1 C1 C6 128.6(4)
C13 Sm1 C1 C6 102.2(3)
C3 Sm1 C1 C6 160.2(4)
C5 Sm1 C1 C6 -123.5(4)
C11 Sm1 C1 C6 49.9(4)
Te1 Sm1 C1 C6 -20.7(3)
Te2 Sm1 C1 C6 -83.0(3)
C5 C1 C2 C3 0.2(4)
C6 C1 C2 C3 174.8(3)
Sm1 C1 C2 C3 -68.6(2)
C5 C1 C2 C7 -170.7(3)
C6 C1 C2 C7 3.9(5)
Sm1 C1 C2 C7 120.5(3)
C5 C1 C2 Sm1 68.8(2)
C6 C1 C2 Sm1 -116.6(3)
C4 Sm1 C2 C1 -76.8(2)
C14 Sm1 C2 C1 -172.91(19)
C12 Sm1 C2 C1 135.59(19)
C15 Sm1 C2 C1 -177.79(18)
C13 Sm1 C2 C1 161.3(2)
C3 Sm1 C2 C1 -113.7(3)
C5 Sm1 C2 C1 -36.95(18)
C11 Sm1 C2 C1 140.55(18)
Te1 Sm1 C2 C1 39.8(2)
Te2 Sm1 C2 C1 -34.4(2)
C4 Sm1 C2 C3 36.91(18)
C14 Sm1 C2 C3 -59.2(2)
C12 Sm1 C2 C3 -110.71(19)
C1 Sm1 C2 C3 113.7(3)
C15 Sm1 C2 C3 -64.1(2)
C13 Sm1 C2 C3 -85.0(2)
C5 Sm1 C2 C3 76.8(2)
C11 Sm1 C2 C3 -105.7(2)
Te1 Sm1 C2 C3 153.48(17)
Te2 Sm1 C2 C3 79.3(2)
C4 Sm1 C2 C7 160.9(4)
C14 Sm1 C2 C7 64.8(3)
C12 Sm1 C2 C7 13.3(3)
C1 Sm1 C2 C7 -122.3(4)
C15 Sm1 C2 C7 59.9(4)
C13 Sm1 C2 C7 39.0(3)
C3 Sm1 C2 C7 124.0(4)
C5 Sm1 C2 C7 -159.3(4)
C11 Sm1 C2 C7 18.2(4)
Te1 Sm1 C2 C7 -82.5(3)
Te2 Sm1 C2 C7 -156.7(3)
C1 C2 C3 C4 1.3(3)
C7 C2 C3 C4 172.1(3)
Sm1 C2 C3 C4 -67.2(2)
C1 C2 C3 C8 -166.4(3)
C7 C2 C3 C8 4.3(5)
Sm1 C2 C3 C8 125.0(3)
C1 C2 C3 Sm1 68.5(2)
C7 C2 C3 Sm1 -120.7(3)
C14 Sm1 C3 C4 -123.0(2)
C12 Sm1 C3 C4 -167.42(18)
C2 Sm1 C3 C4 113.7(3)
C1 Sm1 C3 C4 76.8(2)
C15 Sm1 C3 C4 -112.62(19)
C13 Sm1 C3 C4 -153.3(2)
C5 Sm1 C3 C4 37.29(18)
C11 Sm1 C3 C4 -142.02(18)
Te1 Sm1 C3 C4 75.4(2)
Te2 Sm1 C3 C4 -8.0(2)
C4 Sm1 C3 C2 -113.7(3)
C14 Sm1 C3 C2 123.3(2)
C12 Sm1 C3 C2 78.9(2)
C1 Sm1 C3 C2 -36.90(19)
C15 Sm1 C3 C2 133.66(19)
C13 Sm1 C3 C2 92.9(2)
C5 Sm1 C3 C2 -76.4(2)
C11 Sm1 C3 C2 104.3(2)
Te1 Sm1 C3 C2 -38.3(2)
Te2 Sm1 C3 C2 -121.72(18)
C4 Sm1 C3 C8 121.1(4)
C14 Sm1 C3 C8 -1.9(3)
C12 Sm1 C3 C8 -46.3(4)
C2 Sm1 C3 C8 -125.2(4)
C1 Sm1 C3 C8 -162.1(4)
C15 Sm1 C3 C8 8.5(4)
C13 Sm1 C3 C8 -32.2(3)
C5 Sm1 C3 C8 158.4(4)
C11 Sm1 C3 C8 -20.9(4)
Te1 Sm1 C3 C8 -163.5(3)
Te2 Sm1 C3 C8 113.1(3)
C2 C3 C4 C5 -2.4(3)
C8 C3 C4 C5 165.8(3)
Sm1 C3 C4 C5 -69.9(2)
C2 C3 C4 C9 -178.7(3)
C8 C3 C4 C9 -10.5(5)
Sm1 C3 C4 C9 113.7(3)
C2 C3 C4 Sm1 67.6(2)
C8 C3 C4 Sm1 -124.2(3)
C14 Sm1 C4 C3 59.4(2)
C12 Sm1 C4 C3 18.7(3)
C2 Sm1 C4 C3 -37.25(19)
C1 Sm1 C4 C3 -76.9(2)
C15 Sm1 C4 C3 84.4(2)
C13 Sm1 C4 C3 28.8(2)
C5 Sm1 C4 C3 -113.2(3)
C11 Sm1 C4 C3 72.0(3)
Te1 Sm1 C4 C3 -128.87(18)
Te2 Sm1 C4 C3 173.09(19)
C14 Sm1 C4 C5 172.66(18)
C12 Sm1 C4 C5 131.98(19)
C2 Sm1 C4 C5 76.0(2)
C1 Sm1 C4 C5 36.30(18)
C15 Sm1 C4 C5 -162.35(17)
C13 Sm1 C4 C5 142.04(18)
C3 Sm1 C4 C5 113.2(3)
C11 Sm1 C4 C5 -174.75(19)
Te1 Sm1 C4 C5 -15.6(2)
Te2 Sm1 C4 C5 -73.67(18)
C14 Sm1 C4 C9 -64.5(3)
C12 Sm1 C4 C9 -105.2(3)
C2 Sm1 C4 C9 -161.1(3)
C1 Sm1 C4 C9 159.2(3)
C15 Sm1 C4 C9 -39.5(3)
C13 Sm1 C4 C9 -95.1(3)
C3 Sm1 C4 C9 -123.9(4)
C5 Sm1 C4 C9 122.9(4)
C11 Sm1 C4 C9 -51.9(4)
Te1 Sm1 C4 C9 107.2(3)
Te2 Sm1 C4 C9 49.2(3)
C2 C1 C5 C4 -1.7(4)
C6 C1 C5 C4 -176.3(3)
Sm1 C1 C5 C4 66.7(2)
C2 C1 C5 C10 168.6(3)
C6 C1 C5 C10 -6.0(5)
Sm1 C1 C5 C10 -123.0(3)
C2 C1 C5 Sm1 -68.4(2)
C6 C1 C5 Sm1 117.0(3)
C3 C4 C5 C1 2.5(3)
C9 C4 C5 C1 178.9(3)
Sm1 C4 C5 C1 -67.3(2)
C3 C4 C5 C10 -167.8(3)
C9 C4 C5 C10 8.6(5)
Sm1 C4 C5 C10 122.4(3)
C3 C4 C5 Sm1 69.8(2)
C9 C4 C5 Sm1 -113.8(3)
C4 Sm1 C5 C1 114.8(3)
C14 Sm1 C5 C1 105.0(2)
C12 Sm1 C5 C1 21.6(3)
C2 Sm1 C5 C1 37.21(19)
C15 Sm1 C5 C1 146.4(2)
C13 Sm1 C5 C1 62.8(2)
C3 Sm1 C5 C1 77.5(2)
C11 Sm1 C5 C1 -110.8(16)
Te1 Sm1 C5 C1 -78.12(18)
Te2 Sm1 C5 C1 -140.83(19)
C14 Sm1 C5 C4 -9.8(2)
C12 Sm1 C5 C4 -93.3(3)
C2 Sm1 C5 C4 -77.6(2)
C1 Sm1 C5 C4 -114.8(3)
C15 Sm1 C5 C4 31.5(3)
C13 Sm1 C5 C4 -52.0(2)
C3 Sm1 C5 C4 -37.29(19)
C11 Sm1 C5 C4 134.4(15)
Te1 Sm1 C5 C4 167.06(18)
Te2 Sm1 C5 C4 104.35(18)
C4 Sm1 C5 C10 -122.3(4)
C14 Sm1 C5 C10 -132.2(3)
C12 Sm1 C5 C10 144.4(3)
C2 Sm1 C5 C10 160.1(4)
C1 Sm1 C5 C10 122.8(4)
C15 Sm1 C5 C10 -90.8(4)
C13 Sm1 C5 C10 -174.3(3)
C3 Sm1 C5 C10 -159.6(4)
C11 Sm1 C5 C10 12.0(18)
Te1 Sm1 C5 C10 44.7(3)
Te2 Sm1 C5 C10 -18.0(3)
C4 Sm1 C11 C15 21.1(3)
C14 Sm1 C11 C15 37.26(18)
C12 Sm1 C11 C15 114.6(3)
C2 Sm1 C11 C15 105.0(2)
C1 Sm1 C11 C15 146.3(2)
C13 Sm1 C11 C15 77.36(19)
C3 Sm1 C11 C15 62.5(2)
C5 Sm1 C11 C15 -108.7(16)
Te1 Sm1 C11 C15 -141.57(18)
Te2 Sm1 C11 C15 -78.85(17)
C4 Sm1 C11 C12 -93.5(3)
C14 Sm1 C11 C12 -77.31(19)
C2 Sm1 C11 C12 -9.6(2)
C1 Sm1 C11 C12 31.7(3)
C15 Sm1 C11 C12 -114.6(3)
C13 Sm1 C11 C12 -37.21(17)
C3 Sm1 C11 C12 -52.0(2)
C5 Sm1 C11 C12 136.8(15)
Te1 Sm1 C11 C12 103.86(17)
Te2 Sm1 C11 C12 166.58(16)
C4 Sm1 C11 C16 144.6(3)
C14 Sm1 C11 C16 160.8(3)
C12 Sm1 C11 C16 -121.9(3)
C2 Sm1 C11 C16 -131.5(3)
C1 Sm1 C11 C16 -90.2(3)
C15 Sm1 C11 C16 123.5(4)
C13 Sm1 C11 C16 -159.1(3)
C3 Sm1 C11 C16 -173.9(2)
C5 Sm1 C11 C16 14.8(17)
Te1 Sm1 C11 C16 -18.0(3)
Te2 Sm1 C11 C16 44.7(3)
C15 C11 C12 C13 1.6(3)
C16 C11 C12 C13 -168.0(3)
Sm1 C11 C12 C13 68.9(2)
C15 C11 C12 C17 176.9(3)
C16 C11 C12 C17 7.4(5)
Sm1 C11 C12 C17 -115.8(3)
C15 C11 C12 Sm1 -67.3(2)
C16 C11 C12 Sm1 123.1(3)
C4 Sm1 C12 C13 18.8(3)
C14 Sm1 C12 C13 -37.13(18)
C2 Sm1 C12 C13 59.45(19)
C1 Sm1 C12 C13 84.3(2)
C15 Sm1 C12 C13 -77.1(2)
C3 Sm1 C12 C13 28.8(2)
C5 Sm1 C12 C13 71.6(3)
C11 Sm1 C12 C13 -113.4(3)
Te1 Sm1 C12 C13 172.46(17)
Te2 Sm1 C12 C13 -129.63(16)
C4 Sm1 C12 C11 132.17(18)
C14 Sm1 C12 C11 76.26(19)
C2 Sm1 C12 C11 172.85(17)
C1 Sm1 C12 C11 -162.33(16)
C15 Sm1 C12 C11 36.32(17)
C13 Sm1 C12 C11 113.4(3)
C3 Sm1 C12 C11 142.18(17)
C5 Sm1 C12 C11 -174.99(19)
Te1 Sm1 C12 C11 -74.15(16)
Te2 Sm1 C12 C11 -16.2(2)
C4 Sm1 C12 C17 -104.8(3)
C14 Sm1 C12 C17 -160.8(3)
C2 Sm1 C12 C17 -64.2(2)
C1 Sm1 C12 C17 -39.3(3)
C15 Sm1 C12 C17 159.3(3)
C13 Sm1 C12 C17 -123.6(3)
C3 Sm1 C12 C17 -94.8(2)
C5 Sm1 C12 C17 -52.0(3)
C11 Sm1 C12 C17 123.0(3)
Te1 Sm1 C12 C17 48.8(2)
Te2 Sm1 C12 C17 106.7(2)
C11 C12 C13 C14 -1.7(3)
C17 C12 C13 C14 -177.0(3)
Sm1 C12 C13 C14 67.5(2)
C11 C12 C13 C18 166.5(3)
C17 C12 C13 C18 -8.8(5)
Sm1 C12 C13 C18 -124.3(3)
C11 C12 C13 Sm1 -69.2(2)
C17 C12 C13 Sm1 115.5(3)
C4 Sm1 C13 C12 -167.41(17)
C14 Sm1 C13 C12 113.8(3)
C2 Sm1 C13 C12 -123.01(19)
C1 Sm1 C13 C12 -112.74(18)
C15 Sm1 C13 C12 76.69(19)
C3 Sm1 C13 C12 -153.37(19)
C5 Sm1 C13 C12 -142.20(17)
C11 Sm1 C13 C12 37.31(17)
Te1 Sm1 C13 C12 -8.7(2)
Te2 Sm1 C13 C12 74.9(2)
C4 Sm1 C13 C14 78.8(2)
C12 Sm1 C13 C14 -113.8(3)
C2 Sm1 C13 C14 123.2(2)
C1 Sm1 C13 C14 133.47(18)
C15 Sm1 C13 C14 -37.09(18)
C3 Sm1 C13 C14 92.8(2)
C5 Sm1 C13 C14 104.0(2)
C11 Sm1 C13 C14 -76.5(2)
Te1 Sm1 C13 C14 -122.51(17)
Te2 Sm1 C13 C14 -38.9(2)
C4 Sm1 C13 C18 -45.8(3)
C14 Sm1 C13 C18 -124.6(4)
C12 Sm1 C13 C18 121.6(4)
C2 Sm1 C13 C18 -1.4(3)
C1 Sm1 C13 C18 8.9(3)
C15 Sm1 C13 C18 -161.7(4)
C3 Sm1 C13 C18 -31.8(3)
C5 Sm1 C13 C18 -20.6(4)
C11 Sm1 C13 C18 158.9(4)
Te1 Sm1 C13 C18 112.9(3)
Te2 Sm1 C13 C18 -163.5(2)
C12 C13 C14 C15 1.1(3)
C18 C13 C14 C15 -166.7(3)
Sm1 C13 C14 C15 68.9(2)
C12 C13 C14 C19 170.6(3)
C18 C13 C14 C19 2.7(5)
Sm1 C13 C14 C19 -121.7(3)
C12 C13 C14 Sm1 -67.7(2)
C18 C13 C14 Sm1 124.5(3)
C4 Sm1 C14 C15 135.62(19)
C12 Sm1 C14 C15 -76.71(19)
C2 Sm1 C14 C15 -172.99(18)
C1 Sm1 C14 C15 -177.87(17)
C13 Sm1 C14 C15 -113.7(3)
C3 Sm1 C14 C15 161.24(19)
C5 Sm1 C14 C15 140.66(18)
C11 Sm1 C14 C15 -36.71(18)
Te1 Sm1 C14 C15 -35.2(2)
Te2 Sm1 C14 C15 39.57(19)
C4 Sm1 C14 C13 -110.68(19)
C12 Sm1 C14 C13 36.98(18)
C2 Sm1 C14 C13 -59.3(2)
C1 Sm1 C14 C13 -64.2(2)
C15 Sm1 C14 C13 113.7(3)
C3 Sm1 C14 C13 -85.1(2)
C5 Sm1 C14 C13 -105.6(2)
C11 Sm1 C14 C13 77.0(2)
Te1 Sm1 C14 C13 78.5(2)
Te2 Sm1 C14 C13 153.26(17)
C4 Sm1 C14 C19 13.1(3)
C12 Sm1 C14 C19 160.8(3)
C2 Sm1 C14 C19 64.5(3)
C1 Sm1 C14 C19 59.6(3)
C15 Sm1 C14 C19 -122.5(4)
C13 Sm1 C14 C19 123.8(4)
C3 Sm1 C14 C19 38.7(3)
C5 Sm1 C14 C19 18.2(4)
C11 Sm1 C14 C19 -159.2(3)
Te1 Sm1 C14 C19 -157.7(3)
Te2 Sm1 C14 C19 -82.9(3)
C12 C11 C15 C14 -0.9(3)
C16 C11 C15 C14 168.6(3)
Sm1 C11 C15 C14 -67.9(2)
C12 C11 C15 C20 -175.7(3)
C16 C11 C15 C20 -6.2(5)
Sm1 C11 C15 C20 117.3(3)
C12 C11 C15 Sm1 67.0(2)
C16 C11 C15 Sm1 -123.6(3)
C13 C14 C15 C11 -0.2(3)
C19 C14 C15 C11 -169.7(3)
Sm1 C14 C15 C11 68.7(2)
C13 C14 C15 C20 174.6(3)
C19 C14 C15 C20 5.1(5)
Sm1 C14 C15 C20 -116.5(3)
C13 C14 C15 Sm1 -68.9(2)
C19 C14 C15 Sm1 121.6(3)
C4 Sm1 C15 C11 -168.39(17)
C14 Sm1 C15 C11 -113.8(3)
C12 Sm1 C15 C11 -36.86(17)
C2 Sm1 C15 C11 -104.4(2)
C1 Sm1 C15 C11 -108.3(4)
C13 Sm1 C15 C11 -76.68(19)
C3 Sm1 C15 C11 -134.72(18)
C5 Sm1 C15 C11 173.29(19)
Te1 Sm1 C15 C11 39.75(18)
Te2 Sm1 C15 C11 102.11(17)
C4 Sm1 C15 C14 -54.6(2)
C12 Sm1 C15 C14 76.96(19)
C2 Sm1 C15 C14 9.4(2)
C1 Sm1 C15 C14 5.5(4)
C13 Sm1 C15 C14 37.14(18)
C3 Sm1 C15 C14 -20.9(2)
C5 Sm1 C15 C14 -72.9(3)
C11 Sm1 C15 C14 113.8(3)
Te1 Sm1 C15 C14 153.57(17)
Te2 Sm1 C15 C14 -144.07(18)
C4 Sm1 C15 C20 68.3(3)
C14 Sm1 C15 C20 122.8(4)
C12 Sm1 C15 C20 -160.2(3)
C2 Sm1 C15 C20 132.3(3)
C1 Sm1 C15 C20 128.3(4)
C13 Sm1 C15 C20 160.0(3)
C3 Sm1 C15 C20 101.9(3)
C5 Sm1 C15 C20 49.9(4)
C11 Sm1 C15 C20 -123.4(4)
Te1 Sm1 C15 C20 -83.6(3)
Te2 Sm1 C15 C20 -21.2(3)
C24 Sm2 C21 C25 36.96(17)
C32 Sm2 C21 C25 146.5(2)
C33 Sm2 C21 C25 106.6(2)
C22 Sm2 C21 C25 114.6(3)
C23 Sm2 C21 C25 77.1(2)
C35 Sm2 C21 C25 25.6(3)
C31 Sm2 C21 C25 -122(2)
C34 Sm2 C21 C25 65.1(2)
Te2 Sm2 C21 C25 -78.51(17)
Te1 Sm2 C21 C25 -138.53(18)
C24 Sm2 C21 C22 -77.7(2)
C32 Sm2 C21 C22 31.9(3)
C33 Sm2 C21 C22 -8.1(2)
C23 Sm2 C21 C22 -37.52(18)
C35 Sm2 C21 C22 -89.0(3)
C25 Sm2 C21 C22 -114.6(3)
C31 Sm2 C21 C22 123(2)
C34 Sm2 C21 C22 -49.6(2)
Te2 Sm2 C21 C22 166.86(17)
Te1 Sm2 C21 C22 106.84(18)
C24 Sm2 C21 C26 159.3(3)
C32 Sm2 C21 C26 -91.1(3)
C33 Sm2 C21 C26 -131.1(3)
C22 Sm2 C21 C26 -123.0(4)
C23 Sm2 C21 C26 -160.5(3)
C35 Sm2 C21 C26 148.0(3)
C25 Sm2 C21 C26 122.4(4)
C31 Sm2 C21 C26 0(2)
C34 Sm2 C21 C26 -172.6(3)
Te2 Sm2 C21 C26 43.9(3)
Te1 Sm2 C21 C26 -16.2(3)
C25 C21 C22 C23 2.2(3)
C26 C21 C22 C23 -166.1(3)
Sm2 C21 C22 C23 68.8(2)
C25 C21 C22 C27 179.1(3)
C26 C21 C22 C27 10.9(5)
Sm2 C21 C22 C27 -114.2(3)
C25 C21 C22 Sm2 -66.6(2)
C26 C21 C22 Sm2 125.1(3)
C24 Sm2 C22 C21 76.4(2)
C32 Sm2 C22 C21 -161.68(17)
C33 Sm2 C22 C21 173.85(19)
C23 Sm2 C22 C21 113.3(3)
C35 Sm2 C22 C21 134.06(19)
C25 Sm2 C22 C21 36.47(18)
C31 Sm2 C22 C21 -175.32(19)
C34 Sm2 C22 C21 143.57(18)
Te2 Sm2 C22 C21 -16.7(2)
Te1 Sm2 C22 C21 -69.28(18)
C24 Sm2 C22 C23 -36.91(18)
C32 Sm2 C22 C23 85.0(2)
C33 Sm2 C22 C23 60.57(19)
C35 Sm2 C22 C23 20.8(3)
C25 Sm2 C22 C23 -76.8(2)
C31 Sm2 C22 C23 71.4(3)
C34 Sm2 C22 C23 30.3(2)
C21 Sm2 C22 C23 -113.3(3)
Te2 Sm2 C22 C23 -129.94(16)
Te1 Sm2 C22 C23 177.44(18)
C24 Sm2 C22 C27 -160.4(3)
C32 Sm2 C22 C27 -38.4(3)
C33 Sm2 C22 C27 -62.9(3)
C23 Sm2 C22 C27 -123.4(3)
C35 Sm2 C22 C27 -102.7(3)
C25 Sm2 C22 C27 159.7(3)
C31 Sm2 C22 C27 -52.0(3)
C34 Sm2 C22 C27 -93.2(3)
C21 Sm2 C22 C27 123.3(3)
Te2 Sm2 C22 C27 106.6(2)
Te1 Sm2 C22 C27 54.0(2)
C21 C22 C23 C24 -2.6(3)
C27 C22 C23 C24 -179.5(3)
Sm2 C22 C23 C24 67.1(2)
C21 C22 C23 C28 165.8(3)
C27 C22 C23 C28 -11.2(5)
Sm2 C22 C23 C28 -124.5(3)
C21 C22 C23 Sm2 -69.8(2)
C27 C22 C23 Sm2 113.3(3)
C32 Sm2 C23 C24 134.29(17)
C33 Sm2 C23 C24 124.55(19)
C22 Sm2 C23 C24 -114.1(3)
C35 Sm2 C23 C24 80.07(19)
C25 Sm2 C23 C24 -37.50(17)
C31 Sm2 C23 C24 104.15(19)
C34 Sm2 C23 C24 94.15(19)
C21 Sm2 C23 C24 -77.05(19)
Te2 Sm2 C23 C24 -35.3(2)
Te1 Sm2 C23 C24 -117.01(17)
C24 Sm2 C23 C22 114.1(3)
C32 Sm2 C23 C22 -111.58(18)
C33 Sm2 C23 C22 -121.32(19)
C35 Sm2 C23 C22 -165.80(18)
C25 Sm2 C23 C22 76.6(2)
C31 Sm2 C23 C22 -141.72(18)
C34 Sm2 C23 C22 -151.72(19)
C21 Sm2 C23 C22 37.07(17)
Te2 Sm2 C23 C22 78.9(2)
Te1 Sm2 C23 C22 -2.9(2)
C24 Sm2 C23 C28 -124.0(4)
C32 Sm2 C23 C28 10.3(3)
C33 Sm2 C23 C28 0.6(3)
C22 Sm2 C23 C28 121.9(4)
C35 Sm2 C23 C28 -43.9(3)
C25 Sm2 C23 C28 -161.5(4)
C31 Sm2 C23 C28 -19.8(4)
C34 Sm2 C23 C28 -29.8(3)
C21 Sm2 C23 C28 159.0(4)
Te2 Sm2 C23 C28 -159.3(3)
Te1 Sm2 C23 C28 119.0(3)
C22 C23 C24 C25 2.0(3)
C28 C23 C24 C25 -166.0(3)
Sm2 C23 C24 C25 69.7(2)
C22 C23 C24 C29 171.6(3)
C28 C23 C24 C29 3.5(5)
Sm2 C23 C24 C29 -120.7(3)
C22 C23 C24 Sm2 -67.6(2)
C28 C23 C24 Sm2 124.3(3)
C32 Sm2 C24 C25 -175.81(18)
C33 Sm2 C24 C25 -170.47(19)
C22 Sm2 C24 C25 -76.0(2)
C23 Sm2 C24 C25 -112.9(3)
C35 Sm2 C24 C25 138.13(19)
C31 Sm2 C24 C25 142.22(19)
C34 Sm2 C24 C25 163.6(2)
C21 Sm2 C24 C25 -36.48(18)
Te2 Sm2 C24 C25 44.1(2)
Te1 Sm2 C24 C25 -31.0(2)
C32 Sm2 C24 C23 -62.9(2)
C33 Sm2 C24 C23 -57.60(19)
C22 Sm2 C24 C23 36.90(17)
C35 Sm2 C24 C23 -108.99(18)
C25 Sm2 C24 C23 112.9(3)
C31 Sm2 C24 C23 -104.91(19)
C34 Sm2 C24 C23 -83.51(18)
C21 Sm2 C24 C23 76.39(19)
Te2 Sm2 C24 C23 156.99(16)
Te1 Sm2 C24 C23 81.92(19)
C32 Sm2 C24 C29 61.6(3)
C33 Sm2 C24 C29 66.9(3)
C22 Sm2 C24 C29 161.4(3)
C23 Sm2 C24 C29 124.5(4)
C35 Sm2 C24 C29 15.6(3)
C25 Sm2 C24 C29 -122.6(4)
C31 Sm2 C24 C29 19.6(3)
C34 Sm2 C24 C29 41.0(3)
C21 Sm2 C24 C29 -159.1(3)
Te2 Sm2 C24 C29 -78.5(3)
Te1 Sm2 C24 C29 -153.5(2)
C22 C21 C25 C24 -0.9(3)
C26 C21 C25 C24 167.4(3)
Sm2 C21 C25 C24 -67.4(2)
C22 C21 C25 C30 -176.7(3)
C26 C21 C25 C30 -8.3(5)
Sm2 C21 C25 C30 116.9(3)
C22 C21 C25 Sm2 66.5(2)
C26 C21 C25 Sm2 -125.2(3)
C23 C24 C25 C21 -0.7(3)
C29 C24 C25 C21 -170.5(3)
Sm2 C24 C25 C21 68.9(2)
C23 C24 C25 C30 175.0(3)
C29 C24 C25 C30 5.2(5)
Sm2 C24 C25 C30 -115.5(3)
C23 C24 C25 Sm2 -69.6(2)
C29 C24 C25 Sm2 120.6(3)
C24 Sm2 C25 C21 -114.3(3)
C32 Sm2 C25 C21 -103.6(4)
C33 Sm2 C25 C21 -101.6(2)
C22 Sm2 C25 C21 -36.59(17)
C23 Sm2 C25 C21 -76.7(2)
C35 Sm2 C25 C21 -165.99(17)
C31 Sm2 C25 C21 175.25(18)
C34 Sm2 C25 C21 -132.62(17)
Te2 Sm2 C25 C21 104.64(17)
Te1 Sm2 C25 C21 41.06(17)
C32 Sm2 C25 C24 10.7(5)
C33 Sm2 C25 C24 12.7(3)
C22 Sm2 C25 C24 77.7(2)
C23 Sm2 C25 C24 37.60(18)
C35 Sm2 C25 C24 -51.7(2)
C31 Sm2 C25 C24 -70.4(3)
C34 Sm2 C25 C24 -18.3(2)
C21 Sm2 C25 C24 114.3(3)
Te2 Sm2 C25 C24 -141.03(18)
Te1 Sm2 C25 C24 155.39(18)
C24 Sm2 C25 C30 123.1(4)
C32 Sm2 C25 C30 133.8(4)
C33 Sm2 C25 C30 135.9(3)
C22 Sm2 C25 C30 -159.1(3)
C23 Sm2 C25 C30 160.7(3)
C35 Sm2 C25 C30 71.5(3)
C31 Sm2 C25 C30 52.7(4)
C34 Sm2 C25 C30 104.8(3)
C21 Sm2 C25 C30 -122.5(4)
Te2 Sm2 C25 C30 -17.9(3)
Te1 Sm2 C25 C30 -81.5(3)
C24 Sm2 C31 C35 -8.0(2)
C32 Sm2 C31 C35 -113.8(3)
C33 Sm2 C31 C35 -76.7(2)
C22 Sm2 C31 C35 -90.6(3)
C23 Sm2 C31 C35 -49.8(2)
C25 Sm2 C31 C35 32.3(3)
C34 Sm2 C31 C35 -36.64(18)
C21 Sm2 C31 C35 150(2)
Te2 Sm2 C31 C35 106.28(18)
Te1 Sm2 C31 C35 166.50(17)
C24 Sm2 C31 C32 105.8(2)
C33 Sm2 C31 C32 37.05(18)
C22 Sm2 C31 C32 23.2(3)
C23 Sm2 C31 C32 64.0(2)
C35 Sm2 C31 C32 113.8(3)
C25 Sm2 C31 C32 146.0(2)
C34 Sm2 C31 C32 77.1(2)
C21 Sm2 C31 C32 -96(2)
Te2 Sm2 C31 C32 -139.93(18)
Te1 Sm2 C31 C32 -79.72(18)
C24 Sm2 C31 C36 -131.5(3)
C32 Sm2 C31 C36 122.7(4)
C33 Sm2 C31 C36 159.8(3)
C22 Sm2 C31 C36 145.9(3)
C23 Sm2 C31 C36 -173.3(3)
C35 Sm2 C31 C36 -123.5(4)
C25 Sm2 C31 C36 -91.2(3)
C34 Sm2 C31 C36 -160.1(3)
C21 Sm2 C31 C36 27(2)
Te2 Sm2 C31 C36 -17.2(3)
Te1 Sm2 C31 C36 43.0(3)
C35 C31 C32 C33 -1.2(3)
C36 C31 C32 C33 167.3(3)
Sm2 C31 C32 C33 -69.0(2)
C35 C31 C32 C37 -174.4(3)
C36 C31 C32 C37 -6.0(5)
Sm2 C31 C32 C37 117.8(3)
C35 C31 C32 Sm2 67.8(2)
C36 C31 C32 Sm2 -123.8(3)
C24 Sm2 C32 C33 10.3(3)
C22 Sm2 C32 C33 -53.3(2)
C23 Sm2 C32 C33 -19.5(2)
C35 Sm2 C32 C33 77.0(2)
C25 Sm2 C32 C33 2.9(5)
C31 Sm2 C32 C33 113.8(3)
C34 Sm2 C32 C33 37.70(18)
C21 Sm2 C32 C33 -71.5(3)
Te2 Sm2 C32 C33 154.00(18)
Te1 Sm2 C32 C33 -142.32(18)
C24 Sm2 C32 C31 -103.5(2)
C33 Sm2 C32 C31 -113.8(3)
C22 Sm2 C32 C31 -167.10(17)
C23 Sm2 C32 C31 -133.32(18)
C35 Sm2 C32 C31 -36.78(17)
C25 Sm2 C32 C31 -110.9(4)
C34 Sm2 C32 C31 -76.12(19)
C21 Sm2 C32 C31 174.70(18)
Te2 Sm2 C32 C31 40.18(18)
Te1 Sm2 C32 C31 103.86(17)
C24 Sm2 C32 C37 131.5(3)
C33 Sm2 C32 C37 121.2(4)
C22 Sm2 C32 C37 67.9(3)
C23 Sm2 C32 C37 101.7(3)
C35 Sm2 C32 C37 -161.7(4)
C25 Sm2 C32 C37 124.1(4)
C31 Sm2 C32 C37 -125.0(4)
C34 Sm2 C32 C37 158.9(4)
C21 Sm2 C32 C37 49.7(4)
Te2 Sm2 C32 C37 -84.8(3)
Te1 Sm2 C32 C37 -21.1(3)
C31 C32 C33 C34 -0.4(3)
C37 C32 C33 C34 173.1(3)
Sm2 C32 C33 C34 -69.7(2)
C31 C32 C33 C38 -170.3(3)
C37 C32 C33 C38 3.2(5)
Sm2 C32 C33 C38 120.4(3)
C31 C32 C33 Sm2 69.3(2)
C37 C32 C33 Sm2 -117.2(3)
C24 Sm2 C33 C32 -172.30(19)
C22 Sm2 C33 C32 136.18(19)
C23 Sm2 C33 C32 162.4(2)
C35 Sm2 C33 C32 -76.5(2)
C25 Sm2 C33 C32 -178.86(18)
C31 Sm2 C33 C32 -37.08(18)
C34 Sm2 C33 C32 -112.6(3)
C21 Sm2 C33 C32 140.29(18)
Te2 Sm2 C33 C32 -33.3(2)
Te1 Sm2 C33 C32 43.1(2)
C24 Sm2 C33 C34 -59.7(2)
C32 Sm2 C33 C34 112.6(3)
C22 Sm2 C33 C34 -111.24(19)
C23 Sm2 C33 C34 -85.1(2)
C35 Sm2 C33 C34 36.04(18)
C25 Sm2 C33 C34 -66.3(2)
C31 Sm2 C33 C34 75.5(2)
C21 Sm2 C33 C34 -107.1(2)
Te2 Sm2 C33 C34 79.3(2)
Te1 Sm2 C33 C34 155.72(16)
C24 Sm2 C33 C38 66.5(3)
C32 Sm2 C33 C38 -121.1(4)
C22 Sm2 C33 C38 15.0(3)
C23 Sm2 C33 C38 41.2(3)
C35 Sm2 C33 C38 162.3(4)
C25 Sm2 C33 C38 60.0(4)
C31 Sm2 C33 C38 -158.2(4)
C34 Sm2 C33 C38 126.3(4)
C21 Sm2 C33 C38 19.1(4)
Te2 Sm2 C33 C38 -154.5(3)
Te1 Sm2 C33 C38 -78.0(3)
C32 C33 C34 C35 1.9(3)
C38 C33 C34 C35 171.3(3)
Sm2 C33 C34 C35 -66.5(2)
C32 C33 C34 C39 -164.6(3)
C38 C33 C34 C39 4.9(5)
Sm2 C33 C34 C39 127.0(3)
C32 C33 C34 Sm2 68.4(2)
C38 C33 C34 Sm2 -122.1(3)
C24 Sm2 C34 C35 -122.39(19)
C32 Sm2 C34 C35 77.2(2)
C33 Sm2 C34 C35 114.9(3)
C22 Sm2 C34 C35 -167.58(18)
C23 Sm2 C34 C35 -152.7(2)
C25 Sm2 C34 C35 -113.28(19)
C31 Sm2 C34 C35 36.92(17)
C21 Sm2 C34 C35 -143.52(18)
Te2 Sm2 C34 C35 -5.0(2)
Te1 Sm2 C34 C35 77.2(2)
C24 Sm2 C34 C33 122.7(2)
C32 Sm2 C34 C33 -37.72(19)
C22 Sm2 C34 C33 77.5(2)
C23 Sm2 C34 C33 92.4(2)
C35 Sm2 C34 C33 -114.9(3)
C25 Sm2 C34 C33 131.80(19)
C31 Sm2 C34 C33 -78.0(2)
C21 Sm2 C34 C33 101.6(2)
Te2 Sm2 C34 C33 -119.89(18)
Te1 Sm2 C34 C33 -37.8(2)
C24 Sm2 C34 C39 -1.4(3)
C32 Sm2 C34 C39 -161.8(4)
C33 Sm2 C34 C39 -124.1(4)
C22 Sm2 C34 C39 -46.6(3)
C23 Sm2 C34 C39 -31.7(3)
C35 Sm2 C34 C39 121.0(4)
C25 Sm2 C34 C39 7.7(4)
C31 Sm2 C34 C39 157.9(4)
C21 Sm2 C34 C39 -22.5(4)
Te2 Sm2 C34 C39 116.0(3)
Te1 Sm2 C34 C39 -161.9(3)
C33 C34 C35 C31 -2.6(3)
C39 C34 C35 C31 164.3(3)
Sm2 C34 C35 C31 -68.8(2)
C33 C34 C35 C40 -178.9(3)
C39 C34 C35 C40 -12.0(5)
Sm2 C34 C35 C40 114.9(3)
C33 C34 C35 Sm2 66.2(2)
C39 C34 C35 Sm2 -126.9(3)
C32 C31 C35 C34 2.3(3)
C36 C31 C35 C34 -166.1(3)
Sm2 C31 C35 C34 69.4(2)
C32 C31 C35 C40 178.7(3)
C36 C31 C35 C40 10.3(5)
Sm2 C31 C35 C40 -114.2(3)
C32 C31 C35 Sm2 -67.1(2)
C36 C31 C35 Sm2 124.5(3)
C24 Sm2 C35 C34 59.9(2)
C32 Sm2 C35 C34 -76.8(2)
C33 Sm2 C35 C34 -36.76(18)
C22 Sm2 C35 C34 18.1(3)
C23 Sm2 C35 C34 29.2(2)
C25 Sm2 C35 C34 83.8(2)
C31 Sm2 C35 C34 -114.1(3)
C21 Sm2 C35 C34 68.8(3)
Te2 Sm2 C35 C34 175.60(18)
Te1 Sm2 C35 C34 -131.31(16)
C24 Sm2 C35 C31 173.98(18)
C32 Sm2 C35 C31 37.29(18)
C33 Sm2 C35 C31 77.3(2)
C22 Sm2 C35 C31 132.21(19)
C23 Sm2 C35 C31 143.26(18)
C25 Sm2 C35 C31 -162.07(17)
C34 Sm2 C35 C31 114.1(3)
C21 Sm2 C35 C31 -177.14(19)
Te2 Sm2 C35 C31 -70.29(18)
Te1 Sm2 C35 C31 -17.2(2)
C24 Sm2 C35 C40 -63.9(3)
C32 Sm2 C35 C40 159.4(3)
C33 Sm2 C35 C40 -160.6(3)
C22 Sm2 C35 C40 -105.7(3)
C23 Sm2 C35 C40 -94.7(3)
C25 Sm2 C35 C40 -40.0(3)
C31 Sm2 C35 C40 122.1(4)
C34 Sm2 C35 C40 -123.8(3)
C21 Sm2 C35 C40 -55.1(4)
Te2 Sm2 C35 C40 51.8(3)
Te1 Sm2 C35 C40 104.9(3)
Sm1 Te1 C41 C46 90.1(3)
Sm2 Te1 C41 C46 -69.4(3)
Sm1 Te1 C41 C42 -89.9(3)
Sm2 Te1 C41 C42 110.7(3)
C46 C41 C42 C43 -1.1(6)
Te1 C41 C42 C43 178.8(3)
C41 C42 C43 C44 1.1(6)
C42 C43 C44 C45 -0.7(6)
C43 C44 C45 C46 0.2(5)
C42 C41 C46 C45 0.7(5)
Te1 C41 C46 C45 -179.2(2)
C44 C45 C46 C41 -0.3(5)
Sm1 Te2 C47 C52 89.1(3)
Sm2 Te2 C47 C52 -73.5(3)
Sm1 Te2 C47 C48 -94.4(2)
Sm2 Te2 C47 C48 103.0(2)
C52 C47 C48 C49 0.5(5)
Te2 C47 C48 C49 -176.2(2)
C47 C48 C49 C50 1.2(5)
C48 C49 C50 C51 -2.0(5)
C49 C50 C51 C52 1.2(5)
C50 C51 C52 C47 0.4(5)
C48 C47 C52 C51 -1.3(5)
Te2 C47 C52 C51 175.3(3)
